data_7122976
loop_
_publ_author_name
'Yang, Yu-Dong'
'Gong, Han-Yuan'

_publ_section_title
;
 Heating Activated Isomeric All-hydrocarbon Molecular Receptors for
 Fullerene Separation
;
_journal_name_full 'Chemical Communications'
_journal_paper_doi 10.1039/C8CC09911A
_journal_year 2019
_chemical_formula_sum 'C36 H48 B2 O4'
_chemical_formula_weight 566.36
_chemical_name_systematic
;
 ?
;
_space_group_crystal_system triclinic
_space_group_IT_number 2
_space_group_name_Hall '-P 1'
_space_group_name_H-M_alt 'P -1'
_symmetry_space_group_name_Hall '-P 1'
_symmetry_space_group_name_H-M 'P -1'
_atom_sites_solution_hydrogens mixed
_audit_creation_method SHELXL-2014
_audit_update_record
;
2018-01-30 deposited with the CCDC.    2019-02-13 downloaded from the CCDC.
;
_cell_angle_alpha 109.425(4)
_cell_angle_beta 91.690(3)
_cell_angle_gamma 97.061(3)
_cell_formula_units_Z 2
_cell_length_a 7.3128(3)
_cell_length_b 15.1938(6)
_cell_length_c 16.3540(7)
_cell_measurement_reflns_used 6685
_cell_measurement_temperature 100.01(10)
_cell_measurement_theta_max 67.684
_cell_measurement_theta_min 4.905
_cell_volume 1695.84(13)
_computing_cell_refinement 'CrysAlisPro 1.171.39.32a (Rigaku OD, 2017)'
_computing_data_collection 'CrysAlisPro 1.171.39.32a (Rigaku OD, 2017)'
_computing_data_reduction 'CrysAlisPro 1.171.39.32a (Rigaku OD, 2017)'
_computing_structure_refinement 'SHELXL-2014 (Sheldrick, 2014)'
_computing_structure_solution 'CrysAlisPro 1.171.39.32a (Rigaku OD, 2017)'
_diffrn_ambient_temperature 100.01(10)
_diffrn_detector_area_resol_mean 5.3127
_diffrn_measured_fraction_theta_full 0.998
_diffrn_measured_fraction_theta_max 0.965
_diffrn_measurement_device_type 'SuperNova, Dual, Cu at home/near, AtlasS2'
_diffrn_measurement_method '\w scans'
_diffrn_radiation_type CuK\a
_diffrn_radiation_wavelength 1.54184
_diffrn_reflns_av_R_equivalents 0.1091
_diffrn_reflns_av_unetI/netI 0.0982
_diffrn_reflns_Laue_measured_fraction_full 0.998
_diffrn_reflns_Laue_measured_fraction_max 0.965
_diffrn_reflns_limit_h_max 8
_diffrn_reflns_limit_h_min -9
_diffrn_reflns_limit_k_max 18
_diffrn_reflns_limit_k_min -18
_diffrn_reflns_limit_l_max 20
_diffrn_reflns_limit_l_min -13
_diffrn_reflns_number 11771
_diffrn_reflns_point_group_measured_fraction_full 0.998
_diffrn_reflns_point_group_measured_fraction_max 0.965
_diffrn_reflns_theta_full 67.684
_diffrn_reflns_theta_max 74.494
_diffrn_reflns_theta_min 4.905
_exptl_absorpt_coefficient_mu 0.539
_exptl_absorpt_correction_T_max 1.00000
_exptl_absorpt_correction_T_min 0.18915
_exptl_absorpt_correction_type multi-scan
_exptl_crystal_colour 'clear light colourless'
_exptl_crystal_density_diffrn 1.109
_exptl_crystal_description prism
_exptl_crystal_F_000 612
_exptl_crystal_size_max 0.210
_exptl_crystal_size_mid 0.030
_exptl_crystal_size_min 0.020
_refine_diff_density_max 0.589
_refine_diff_density_min -0.664
_refine_diff_density_rms 0.103
_refine_ls_extinction_method none
_refine_ls_goodness_of_fit_ref 1.028
_refine_ls_hydrogen_treatment mixed
_refine_ls_matrix_type full
_refine_ls_number_parameters 397
_refine_ls_number_reflns 6685
_refine_ls_number_restraints 0
_refine_ls_restrained_S_all 1.028
_refine_ls_R_factor_all 0.1186
_refine_ls_R_factor_gt 0.0934
_refine_ls_shift/su_max 0.000
_refine_ls_shift/su_mean 0.000
_refine_ls_structure_factor_coef Fsqd
_refine_ls_weighting_details 'w=1/[\s^2^(Fo^2^)+(0.1591P)^2^+8.0000P] where P=(Fo^2^+2Fc^2^)/3'
_refine_ls_weighting_scheme calc
_refine_ls_wR_factor_gt 0.3174
_refine_ls_wR_factor_ref 0.3268
_reflns_Friedel_coverage 0.000
_reflns_number_gt 5554
_reflns_number_total 6685
_reflns_threshold_expression 'I > 2\s(I)'
_cod_data_source_file c8cc09911a9.cif
_cod_data_source_block A
_cod_database_code 7122976
_shelx_space_group_comment
;
The symmetry employed for this shelxl refinement is uniquely defined
by the following loop, which should always be used as a source of
symmetry information in preference to the above space-group names.
They are only intended as comments.
;
_shelxl_version_number 2014-3

loop_
_space_group_symop_operation_xyz
'x, y, z'
'-x, -y, -z'

loop_
_atom_site_label
_atom_site_type_symbol
_atom_site_fract_x
_atom_site_fract_y
_atom_site_fract_z
_atom_site_U_iso_or_equiv
_atom_site_adp_type
_atom_site_occupancy
_atom_site_site_symmetry_order
_atom_site_calc_flag
_atom_site_refinement_flags_posn
_atom_site_refinement_flags_adp
_atom_site_refinement_flags_occupancy
_atom_site_disorder_assembly
_atom_site_disorder_group
C1 C 0.1659(5) 0.3248(2) 0.5928(2) 0.0126(7) Uani 1 1 d . . . . .
C2 C 0.0768(5) 0.2523(3) 0.6195(3) 0.0163(8) Uani 1 1 d . . . . .
C3 C 0.1014(5) 0.2596(3) 0.7064(2) 0.0168(8) Uani 1 1 d . . . . .
H3A H 0.0406 0.2121 0.7238 0.020 Uiso 1 1 calc R U . . .
C4 C 0.2124(5) 0.3343(3) 0.7685(2) 0.0157(7) Uani 1 1 d . . . . .
C5 C 0.3063(5) 0.4053(3) 0.7417(2) 0.0137(7) Uani 1 1 d . . . . .
C6 C 0.2783(5) 0.3995(3) 0.6554(2) 0.0144(7) Uani 1 1 d . . . . .
H6A H 0.3373 0.4478 0.6384 0.017 Uiso 1 1 calc R U . . .
C7 C -0.0441(6) 0.1681(3) 0.5571(3) 0.0254(9) Uani 1 1 d . . . . .
H7A H -0.0473 0.1732 0.5001 0.038 Uiso 0.5 1 calc R U P A 1
H7B H 0.0047 0.1117 0.5552 0.038 Uiso 0.5 1 calc R U P A 1
H7C H -0.1670 0.1656 0.5761 0.038 Uiso 0.5 1 calc R U P A 1
H7D H -0.112(16) 0.126(8) 0.591(8) 0.038 Uiso 0.5 1 d . U P B 2
H7E H 0.035(16) 0.134(8) 0.504(8) 0.038 Uiso 0.5 1 d . U P C 2
H7F H -0.156(16) 0.193(8) 0.522(7) 0.038 Uiso 0.5 1 d . U P D 2
C8 C 0.2277(6) 0.3388(3) 0.8620(3) 0.0253(9) Uani 1 1 d . . . . .
H8A H 0.3091 0.3945 0.8959 0.038 Uiso 0.5 1 calc R U P E 1
H8B H 0.1077 0.3407 0.8843 0.038 Uiso 0.5 1 calc R U P E 1
H8C H 0.2760 0.2841 0.8655 0.038 Uiso 0.5 1 calc R U P E 1
H8F H 0.148(16) 0.287(8) 0.873(8) 0.038 Uiso 0.5 1 d . U P F 2
H8E H 0.169(16) 0.394(8) 0.900(8) 0.038 Uiso 0.5 1 d . U P G 2
H8D H 0.367(16) 0.350(8) 0.888(7) 0.038 Uiso 0.5 1 d . U P H 2
C9 C 0.4324(5) 0.4876(3) 0.8019(2) 0.0150(4) Uani 1 1 d . . . . .
C10 C 0.6171(5) 0.4803(3) 0.8222(2) 0.0150(4) Uani 1 1 d . . . . .
C11 C 0.7312(5) 0.5619(3) 0.8733(2) 0.0150(4) Uani 1 1 d . . . . .
H11A H 0.8519 0.5571 0.8890 0.018 Uiso 1 1 calc R U . . .
C12 C 0.6722(5) 0.6503(3) 0.9019(2) 0.0150(4) Uani 1 1 d . . . . .
C13 C 0.4880(5) 0.6571(3) 0.8809(2) 0.0150(4) Uani 1 1 d . . . . .
C14 C 0.3717(5) 0.5754(3) 0.8313(2) 0.0150(4) Uani 1 1 d . . . . .
H14A H 0.2497 0.5798 0.8175 0.018 Uiso 1 1 calc R U . . .
C15 C 0.6929(6) 0.3881(3) 0.7887(3) 0.0225(8) Uani 1 1 d . . . . .
H15A H 0.5968 0.3395 0.7549 0.034 Uiso 0.5 1 calc R U P I 1
H15B H 0.7922 0.3940 0.7529 0.034 Uiso 0.5 1 calc R U P I 1
H15C H 0.7379 0.3720 0.8368 0.034 Uiso 0.5 1 calc R U P I 1
H15D H 0.830(16) 0.398(8) 0.803(7) 0.034 Uiso 0.5 1 d . U P J 2
H15E H 0.675(15) 0.360(8) 0.720(8) 0.034 Uiso 0.5 1 d . U P K 2
H15F H 0.621(15) 0.342(8) 0.812(7) 0.034 Uiso 0.5 1 d . U P L 2
C16 C 0.8052(5) 0.7366(3) 0.9528(2) 0.0184(8) Uani 1 1 d . . . . .
H16A H 0.7425 0.7911 0.9672 0.028 Uiso 0.5 1 calc R U P M 1
H16B H 0.8520 0.7292 1.0052 0.028 Uiso 0.5 1 calc R U P M 1
H16C H 0.9060 0.7445 0.9183 0.028 Uiso 0.5 1 calc R U P M 1
H16D H 0.821(14) 0.780(7) 0.913(7) 0.028 Uiso 0.5 1 d . U P N 2
H16F H 0.929(15) 0.717(7) 0.960(7) 0.028 Uiso 0.5 1 d . U P O 2
H16E H 0.753(14) 0.768(7) 1.010(7) 0.028 Uiso 0.5 1 d . U P P 2
C17 C 0.4209(5) 0.7506(3) 0.9025(2) 0.0136(7) Uani 1 1 d . . . . .
C18 C 0.3297(5) 0.7903(3) 0.9772(2) 0.0152(7) Uani 1 1 d . . . . .
C19 C 0.2701(5) 0.8776(3) 0.9904(2) 0.0162(7) Uani 1 1 d . . . . .
H19A H 0.2077 0.9035 1.0395 0.019 Uiso 1 1 calc R U . . .
C20 C 0.3001(5) 0.9276(3) 0.9333(2) 0.0150(7) Uani 1 1 d . . . . .
C21 C 0.3940(5) 0.8887(3) 0.8585(2) 0.0142(7) Uani 1 1 d . . . . .
C22 C 0.4514(5) 0.8005(3) 0.8453(2) 0.0154(7) Uani 1 1 d . . . . .
H22A H 0.5128 0.7741 0.7959 0.018 Uiso 1 1 calc R U . . .
C23 C 0.3007(6) 0.7415(3) 1.0435(3) 0.0228(8) Uani 1 1 d . . . . .
H23A H 0.3496 0.6828 1.0242 0.034 Uiso 0.5 1 calc R U P Q 1
H23B H 0.3631 0.7809 1.0983 0.034 Uiso 0.5 1 calc R U P Q 1
H23C H 0.1709 0.7297 1.0502 0.034 Uiso 0.5 1 calc R U P Q 1
H23D H 0.232(15) 0.670(8) 1.009(7) 0.034 Uiso 0.5 1 d . U P R 2
H23E H 0.207(15) 0.774(8) 1.088(7) 0.034 Uiso 0.5 1 d . U P S 2
H23F H 0.431(16) 0.743(8) 1.070(7) 0.034 Uiso 0.5 1 d . U P T 2
C24 C 0.2335(5) 1.0220(3) 0.9527(3) 0.0203(8) Uani 1 1 d . . . . .
H24A H 0.2646 1.0470 0.9075 0.030 Uiso 0.5 1 calc R U P U 1
H24B H 0.1019 1.0145 0.9558 0.030 Uiso 0.5 1 calc R U P U 1
H24C H 0.2916 1.0645 1.0073 0.030 Uiso 0.5 1 calc R U P U 1
H24D H 0.143(15) 1.021(7) 0.905(7) 0.030 Uiso 0.5 1 d . U P V 2
H24E H 0.178(15) 1.038(7) 1.013(7) 0.030 Uiso 0.5 1 d . U P W 2
H24F H 0.352(15) 1.074(7) 0.958(7) 0.030 Uiso 0.5 1 d . U P X 2
C25 C 0.1962(5) 0.3960(3) 0.3935(2) 0.0151(7) Uani 1 1 d . . . . .
C26 C 0.0427(5) 0.3095(3) 0.3608(2) 0.0158(7) Uani 1 1 d . . . . .
C27 C 0.1510(6) 0.4837(3) 0.3764(3) 0.0214(8) Uani 1 1 d . . . . .
H27A H 0.1431 0.4721 0.3150 0.032 Uiso 1 1 calc R U . . .
H27B H 0.0349 0.4989 0.3992 0.032 Uiso 1 1 calc R U . . .
H27C H 0.2464 0.5354 0.4044 0.032 Uiso 1 1 calc R U . . .
C28 C 0.3857(5) 0.3747(3) 0.3642(3) 0.0193(8) Uani 1 1 d . . . . .
H28A H 0.3859 0.3613 0.3025 0.029 Uiso 1 1 calc R U . . .
H28B H 0.4765 0.4283 0.3935 0.029 Uiso 1 1 calc R U . . .
H28C H 0.4148 0.3211 0.3780 0.029 Uiso 1 1 calc R U . . .
C29 C -0.1526(5) 0.3356(3) 0.3659(3) 0.0224(8) Uani 1 1 d . . . . .
H29A H -0.1739 0.3663 0.3245 0.034 Uiso 1 1 calc R U . . .
H29B H -0.2405 0.2795 0.3529 0.034 Uiso 1 1 calc R U . . .
H29C H -0.1665 0.3774 0.4234 0.034 Uiso 1 1 calc R U . . .
C30 C 0.0655(6) 0.2406(3) 0.2715(2) 0.0203(8) Uani 1 1 d . . . . .
H30A H 0.0520 0.2703 0.2287 0.030 Uiso 1 1 calc R U . . .
H30B H 0.1861 0.2215 0.2706 0.030 Uiso 1 1 calc R U . . .
H30C H -0.0269 0.1863 0.2588 0.030 Uiso 1 1 calc R U . . .
C31 C 0.5828(5) 0.9510(3) 0.6704(3) 0.0216(8) Uani 1 1 d . . . . .
C32 C 0.4498(5) 1.0258(3) 0.7020(3) 0.0179(8) Uani 1 1 d . . . . .
C33 C 0.7837(6) 0.9892(4) 0.7020(4) 0.0363(12) Uani 1 1 d . . . . .
H33A H 0.8292 1.0333 0.6742 0.055 Uiso 1 1 calc R U . . .
H33B H 0.7930 1.0204 0.7639 0.055 Uiso 1 1 calc R U . . .
H33C H 0.8558 0.9382 0.6879 0.055 Uiso 1 1 calc R U . . .
C34 C 0.5654(8) 0.8976(4) 0.5729(3) 0.0359(11) Uani 1 1 d . . . . .
H34A H 0.6043 0.9402 0.5426 0.054 Uiso 1 1 calc R U . . .
H34B H 0.6419 0.8483 0.5600 0.054 Uiso 1 1 calc R U . . .
H34C H 0.4390 0.8705 0.5545 0.054 Uiso 1 1 calc R U . . .
C35 C 0.2637(6) 0.9985(3) 0.6487(3) 0.0254(9) Uani 1 1 d . . . . .
H35A H 0.2812 1.0001 0.5913 0.038 Uiso 1 1 calc R U . . .
H35B H 0.2118 0.9360 0.6451 0.038 Uiso 1 1 calc R U . . .
H35C H 0.1813 1.0421 0.6763 0.038 Uiso 1 1 calc R U . . .
C36 C 0.5298(6) 1.1257(3) 0.7109(3) 0.0263(9) Uani 1 1 d . . . . .
H36A H 0.5545 1.1288 0.6545 0.039 Uiso 1 1 calc R U . . .
H36B H 0.4430 1.1677 0.7362 0.039 Uiso 1 1 calc R U . . .
H36C H 0.6427 1.1439 0.7475 0.039 Uiso 1 1 calc R U . . .
O1 O 0.0638(3) 0.26319(18) 0.42583(16) 0.0147(4) Uani 1 1 d . . . . .
O2 O 0.2075(3) 0.41563(18) 0.48780(16) 0.0147(4) Uani 1 1 d . . . . .
O3 O 0.5230(4) 0.88486(19) 0.71498(18) 0.0194(6) Uani 1 1 d . . . . .
O4 O 0.4127(4) 1.02176(19) 0.78831(17) 0.0187(6) Uani 1 1 d . . . . .
B1 B 0.1432(5) 0.3322(3) 0.5002(3) 0.0127(8) Uani 1 1 d . . . . .
B2 B 0.4420(5) 0.9344(3) 0.7880(3) 0.0147(8) Uani 1 1 d . . . . .

loop_
_atom_site_aniso_label
_atom_site_aniso_U_11
_atom_site_aniso_U_22
_atom_site_aniso_U_33
_atom_site_aniso_U_23
_atom_site_aniso_U_13
_atom_site_aniso_U_12
C1 0.0125(16) 0.0183(17) 0.0063(17) 0.0052(13) -0.0039(12) -0.0019(13)
C2 0.0116(16) 0.0202(18) 0.0172(19) 0.0094(15) -0.0041(13) -0.0042(14)
C3 0.0157(17) 0.0223(18) 0.0137(19) 0.0107(15) -0.0047(13) -0.0040(14)
C4 0.0145(17) 0.0242(18) 0.0113(18) 0.0111(15) -0.0031(13) -0.0001(14)
C5 0.0150(17) 0.0191(17) 0.0076(17) 0.0067(13) -0.0047(12) -0.0002(13)
C6 0.0159(17) 0.0171(17) 0.0107(18) 0.0076(14) -0.0043(13) -0.0021(13)
C7 0.027(2) 0.027(2) 0.019(2) 0.0111(17) -0.0081(16) -0.0146(17)
C8 0.028(2) 0.036(2) 0.015(2) 0.0160(18) -0.0069(16) -0.0067(18)
C9 0.0162(8) 0.0224(8) 0.0080(7) 0.0089(6) -0.0041(5) -0.0008(6)
C10 0.0162(8) 0.0224(8) 0.0080(7) 0.0089(6) -0.0041(5) -0.0008(6)
C11 0.0162(8) 0.0224(8) 0.0080(7) 0.0089(6) -0.0041(5) -0.0008(6)
C12 0.0162(8) 0.0224(8) 0.0080(7) 0.0089(6) -0.0041(5) -0.0008(6)
C13 0.0162(8) 0.0224(8) 0.0080(7) 0.0089(6) -0.0041(5) -0.0008(6)
C14 0.0162(8) 0.0224(8) 0.0080(7) 0.0089(6) -0.0041(5) -0.0008(6)
C15 0.019(2) 0.0234(19) 0.024(2) 0.0084(16) -0.0054(15) 0.0021(15)
C16 0.0190(19) 0.0238(19) 0.0108(18) 0.0062(15) -0.0076(14) -0.0021(15)
C17 0.0116(16) 0.0197(17) 0.0087(17) 0.0062(13) -0.0068(12) -0.0029(13)
C18 0.0122(16) 0.0242(18) 0.0081(17) 0.0067(14) -0.0063(12) -0.0035(14)
C19 0.0118(16) 0.0264(19) 0.0080(17) 0.0044(14) -0.0028(12) -0.0017(14)
C20 0.0087(15) 0.0190(17) 0.0136(18) 0.0035(14) -0.0059(12) -0.0045(13)
C21 0.0100(16) 0.0194(17) 0.0130(18) 0.0079(14) -0.0058(12) -0.0037(13)
C22 0.0132(16) 0.0205(18) 0.0115(18) 0.0057(14) -0.0026(13) -0.0012(14)
C23 0.025(2) 0.035(2) 0.0119(19) 0.0127(16) 0.0004(15) 0.0031(17)
C24 0.0177(18) 0.0222(19) 0.021(2) 0.0073(15) 0.0004(15) 0.0015(15)
C25 0.0191(18) 0.0219(18) 0.0060(17) 0.0077(13) -0.0017(13) 0.0015(14)
C26 0.0155(17) 0.0240(18) 0.0090(17) 0.0083(14) -0.0038(13) -0.0003(14)
C27 0.031(2) 0.027(2) 0.0120(19) 0.0127(15) 0.0037(15) 0.0074(16)
C28 0.0172(18) 0.0241(19) 0.0162(19) 0.0078(15) 0.0020(14) -0.0015(15)
C29 0.0161(18) 0.037(2) 0.016(2) 0.0113(17) -0.0022(14) 0.0036(16)
C30 0.0223(19) 0.028(2) 0.0081(18) 0.0041(15) -0.0035(14) -0.0003(15)
C31 0.0210(19) 0.029(2) 0.023(2) 0.0202(17) 0.0042(15) 0.0023(16)
C32 0.0147(17) 0.0238(19) 0.018(2) 0.0129(15) -0.0038(14) -0.0024(14)
C33 0.015(2) 0.052(3) 0.060(3) 0.044(3) 0.0050(19) 0.0032(19)
C34 0.051(3) 0.041(3) 0.026(2) 0.021(2) 0.016(2) 0.017(2)
C35 0.020(2) 0.034(2) 0.025(2) 0.0146(18) -0.0059(16) -0.0006(17)
C36 0.028(2) 0.025(2) 0.030(2) 0.0168(17) -0.0042(17) -0.0038(17)
O1 0.0172(9) 0.0201(9) 0.0066(9) 0.0068(7) -0.0040(6) -0.0030(7)
O2 0.0172(9) 0.0201(9) 0.0066(9) 0.0068(7) -0.0040(6) -0.0030(7)
O3 0.0225(14) 0.0234(13) 0.0177(14) 0.0140(11) 0.0049(10) 0.0028(11)
O4 0.0229(14) 0.0212(13) 0.0135(14) 0.0090(11) -0.0015(10) 0.0009(11)
B1 0.0089(17) 0.0182(18) 0.011(2) 0.0068(15) -0.0028(13) -0.0025(14)
B2 0.0128(18) 0.022(2) 0.0103(19) 0.0096(16) -0.0039(14) -0.0023(15)

loop_
_atom_type_symbol
_atom_type_description
_atom_type_scat_dispersion_real
_atom_type_scat_dispersion_imag
_atom_type_scat_source
C C 0.0181 0.0091 'International Tables Vol C Tables 4.2.6.8 and 6.1.1.4'
H H 0.0000 0.0000 'International Tables Vol C Tables 4.2.6.8 and 6.1.1.4'
B B 0.0090 0.0039 'International Tables Vol C Tables 4.2.6.8 and 6.1.1.4'
O O 0.0492 0.0322 'International Tables Vol C Tables 4.2.6.8 and 6.1.1.4'

loop_
_geom_angle_atom_site_label_1
_geom_angle_atom_site_label_2
_geom_angle_atom_site_label_3
_geom_angle
C6 C1 C2 117.7(3)
C6 C1 B1 116.4(3)
C2 C1 B1 125.8(3)
C3 C2 C1 118.7(3)
C3 C2 C7 119.3(3)
C1 C2 C7 122.0(3)
C4 C3 C2 123.4(3)
C4 C3 H3A 118.3
C2 C3 H3A 118.3
C3 C4 C5 118.2(3)
C3 C4 C8 120.3(3)
C5 C4 C8 121.5(3)
C6 C5 C4 118.6(3)
C6 C5 C9 118.3(3)
C4 C5 C9 123.1(3)
C5 C6 C1 123.4(3)
C5 C6 H6A 118.3
C1 C6 H6A 118.3
C2 C7 H7A 109.5
C2 C7 H7B 109.5
H7A C7 H7B 109.5
C2 C7 H7C 109.5
H7A C7 H7C 109.5
H7B C7 H7C 109.5
C2 C7 H7D 111(6)
C2 C7 H7E 109(6)
H7D C7 H7E 118(9)
C2 C7 H7F 110(6)
H7D C7 H7F 108(8)
H7E C7 H7F 102(8)
C4 C8 H8A 109.5
C4 C8 H8B 109.5
H8A C8 H8B 109.5
C4 C8 H8C 109.5
H8A C8 H8C 109.5
H8B C8 H8C 109.5
C4 C8 H8F 113(7)
C4 C8 H8E 110(7)
H8F C8 H8E 100(9)
C4 C8 H8D 113(6)
H8F C8 H8D 115(9)
H8E C8 H8D 106(9)
C14 C9 C10 119.3(3)
C14 C9 C5 119.1(3)
C10 C9 C5 121.2(3)
C11 C10 C9 118.1(3)
C11 C10 C15 120.2(3)
C9 C10 C15 121.7(3)
C10 C11 C12 122.9(3)
C10 C11 H11A 118.6
C12 C11 H11A 118.6
C11 C12 C13 118.6(3)
C11 C12 C16 120.3(3)
C13 C12 C16 121.1(3)
C14 C13 C12 118.9(3)
C14 C13 C17 119.6(3)
C12 C13 C17 121.2(3)
C9 C14 C13 122.2(3)
C9 C14 H14A 118.9
C13 C14 H14A 118.9
C10 C15 H15A 109.5
C10 C15 H15B 109.5
H15A C15 H15B 109.5
C10 C15 H15C 109.5
H15A C15 H15C 109.5
H15B C15 H15C 109.5
C10 C15 H15D 111(6)
C10 C15 H15E 111(6)
H15D C15 H15E 105(8)
C10 C15 H15F 108(6)
H15D C15 H15F 115(9)
H15E C15 H15F 107(9)
C12 C16 H16A 109.5
C12 C16 H16B 109.5
H16A C16 H16B 109.5
C12 C16 H16C 109.5
H16A C16 H16C 109.5
H16B C16 H16C 109.5
C12 C16 H16D 106(6)
C12 C16 H16F 108(6)
H16D C16 H16F 107(8)
C12 C16 H16E 109(6)
H16D C16 H16E 113(8)
H16F C16 H16E 113(8)
C22 C17 C18 118.7(3)
C22 C17 C13 118.2(3)
C18 C17 C13 123.1(3)
C19 C18 C17 118.4(3)
C19 C18 C23 120.6(3)
C17 C18 C23 121.0(3)
C20 C19 C18 123.0(3)
C20 C19 H19A 118.5
C18 C19 H19A 118.5
C19 C20 C21 118.9(3)
C19 C20 C24 119.7(3)
C21 C20 C24 121.4(3)
C22 C21 C20 117.7(3)
C22 C21 B2 116.0(3)
C20 C21 B2 126.3(3)
C17 C22 C21 123.2(3)
C17 C22 H22A 118.4
C21 C22 H22A 118.4
C18 C23 H23A 109.5
C18 C23 H23B 109.5
H23A C23 H23B 109.5
C18 C23 H23C 109.5
H23A C23 H23C 109.5
H23B C23 H23C 109.5
C18 C23 H23D 108(6)
C18 C23 H23E 110(6)
H23D C23 H23E 105(8)
C18 C23 H23F 105(6)
H23D C23 H23F 113(8)
H23E C23 H23F 116(9)
C20 C24 H24A 109.5
C20 C24 H24B 109.5
H24A C24 H24B 109.5
C20 C24 H24C 109.5
H24A C24 H24C 109.5
H24B C24 H24C 109.5
C20 C24 H24D 111(6)
C20 C24 H24E 107(6)
H24D C24 H24E 113(8)
C20 C24 H24F 108(6)
H24D C24 H24F 109(8)
H24E C24 H24F 109(8)
O2 C25 C28 106.1(3)
O2 C25 C27 108.3(3)
C28 C25 C27 110.5(3)
O2 C25 C26 102.0(3)
C28 C25 C26 114.0(3)
C27 C25 C26 115.1(3)
O1 C26 C30 109.0(3)
O1 C26 C29 106.0(3)
C30 C26 C29 110.4(3)
O1 C26 C25 102.4(3)
C30 C26 C25 114.6(3)
C29 C26 C25 113.7(3)
C25 C27 H27A 109.5
C25 C27 H27B 109.5
H27A C27 H27B 109.5
C25 C27 H27C 109.5
H27A C27 H27C 109.5
H27B C27 H27C 109.5
C25 C28 H28A 109.5
C25 C28 H28B 109.5
H28A C28 H28B 109.5
C25 C28 H28C 109.5
H28A C28 H28C 109.5
H28B C28 H28C 109.5
C26 C29 H29A 109.5
C26 C29 H29B 109.5
H29A C29 H29B 109.5
C26 C29 H29C 109.5
H29A C29 H29C 109.5
H29B C29 H29C 109.5
C26 C30 H30A 109.5
C26 C30 H30B 109.5
H30A C30 H30B 109.5
C26 C30 H30C 109.5
H30A C30 H30C 109.5
H30B C30 H30C 109.5
O3 C31 C33 106.5(3)
O3 C31 C34 108.5(3)
C33 C31 C34 110.5(4)
O3 C31 C32 102.0(3)
C33 C31 C32 113.4(4)
C34 C31 C32 115.1(3)
O4 C32 C36 109.1(3)
O4 C32 C35 106.4(3)
C36 C32 C35 109.9(3)
O4 C32 C31 102.1(3)
C36 C32 C31 115.4(3)
C35 C32 C31 113.2(3)
C31 C33 H33A 109.5
C31 C33 H33B 109.5
H33A C33 H33B 109.5
C31 C33 H33C 109.5
H33A C33 H33C 109.5
H33B C33 H33C 109.5
C31 C34 H34A 109.5
C31 C34 H34B 109.5
H34A C34 H34B 109.5
C31 C34 H34C 109.5
H34A C34 H34C 109.5
H34B C34 H34C 109.5
C32 C35 H35A 109.5
C32 C35 H35B 109.5
H35A C35 H35B 109.5
C32 C35 H35C 109.5
H35A C35 H35C 109.5
H35B C35 H35C 109.5
C32 C36 H36A 109.5
C32 C36 H36B 109.5
H36A C36 H36B 109.5
C32 C36 H36C 109.5
H36A C36 H36C 109.5
H36B C36 H36C 109.5
B1 O1 C26 106.2(3)
B1 O2 C25 106.6(3)
B2 O3 C31 106.9(3)
B2 O4 C32 107.0(3)
O1 B1 O2 113.4(3)
O1 B1 C1 127.1(3)
O2 B1 C1 119.4(3)
O4 B2 O3 112.7(3)
O4 B2 C21 127.6(4)
O3 B2 C21 119.7(3)

loop_
_geom_bond_atom_site_label_1
_geom_bond_atom_site_label_2
_geom_bond_distance
C1 C6 1.400(5)
C1 C2 1.411(5)
C1 B1 1.561(5)
C2 C3 1.393(5)
C2 C7 1.503(5)
C3 C4 1.391(5)
C3 H3A 0.9300
C4 C5 1.405(5)
C4 C8 1.509(5)
C5 C6 1.393(5)
C5 C9 1.493(5)
C6 H6A 0.9300
C7 H7A 0.9600
C7 H7B 0.9600
C7 H7C 0.9600
C7 H7D 1.05(12)
C7 H7E 1.08(12)
C7 H7F 1.16(12)
C8 H8A 0.9600
C8 H8B 0.9600
C8 H8C 0.9600
C8 H8F 0.99(12)
C8 H8E 1.02(12)
C8 H8D 1.06(12)
C9 C14 1.393(5)
C9 C10 1.407(5)
C10 C11 1.395(5)
C10 C15 1.507(5)
C11 C12 1.396(5)
C11 H11A 0.9300
C12 C13 1.404(5)
C12 C16 1.507(5)
C13 C14 1.397(5)
C13 C17 1.495(5)
C14 H14A 0.9300
C15 H15A 0.9600
C15 H15B 0.9600
C15 H15C 0.9600
C15 H15D 1.01(12)
C15 H15E 1.06(12)
C15 H15F 1.00(12)
C16 H16A 0.9600
C16 H16B 0.9600
C16 H16C 0.9600
C16 H16D 1.08(11)
C16 H16F 1.01(11)
C16 H16E 1.01(11)
C17 C22 1.393(5)
C17 C18 1.400(5)
C18 C19 1.398(5)
C18 C23 1.509(5)
C19 C20 1.393(5)
C19 H19A 0.9300
C20 C21 1.408(5)
C20 C24 1.508(5)
C21 C22 1.403(5)
C21 B2 1.559(5)
C22 H22A 0.9300
C23 H23A 0.9600
C23 H23B 0.9600
C23 H23C 0.9600
C23 H23D 1.09(11)
C23 H23E 1.05(11)
C23 H23F 1.03(11)
C24 H24A 0.9600
C24 H24B 0.9600
C24 H24C 0.9600
C24 H24D 1.01(11)
C24 H24E 1.04(11)
C24 H24F 1.08(11)
C25 O2 1.468(4)
C25 C28 1.517(5)
C25 C27 1.521(5)
C25 C26 1.551(5)
C26 O1 1.471(4)
C26 C30 1.516(5)
C26 C29 1.526(5)
C27 H27A 0.9600
C27 H27B 0.9600
C27 H27C 0.9600
C28 H28A 0.9600
C28 H28B 0.9600
C28 H28C 0.9600
C29 H29A 0.9600
C29 H29B 0.9600
C29 H29C 0.9600
C30 H30A 0.9600
C30 H30B 0.9600
C30 H30C 0.9600
C31 O3 1.459(4)
C31 C33 1.519(6)
C31 C34 1.523(6)
C31 C32 1.555(6)
C32 O4 1.464(5)
C32 C36 1.516(5)
C32 C35 1.528(5)
C33 H33A 0.9600
C33 H33B 0.9600
C33 H33C 0.9600
C34 H34A 0.9600
C34 H34B 0.9600
C34 H34C 0.9600
C35 H35A 0.9600
C35 H35B 0.9600
C35 H35C 0.9600
C36 H36A 0.9600
C36 H36B 0.9600
C36 H36C 0.9600
O1 B1 1.370(5)
O2 B1 1.377(5)
O3 B2 1.378(5)
O4 B2 1.369(5)

loop_
_geom_torsion_atom_site_label_1
_geom_torsion_atom_site_label_2
_geom_torsion_atom_site_label_3
_geom_torsion_atom_site_label_4
_geom_torsion
C6 C1 C2 C3 1.5(5)
B1 C1 C2 C3 -175.3(3)
C6 C1 C2 C7 -178.9(4)
B1 C1 C2 C7 4.3(6)
C1 C2 C3 C4 -1.1(6)
C7 C2 C3 C4 179.2(4)
C2 C3 C4 C5 -0.9(6)
C2 C3 C4 C8 178.1(4)
C3 C4 C5 C6 2.5(5)
C8 C4 C5 C6 -176.5(4)
C3 C4 C5 C9 -178.6(3)
C8 C4 C5 C9 2.4(6)
C4 C5 C6 C1 -2.2(6)
C9 C5 C6 C1 178.8(3)
C2 C1 C6 C5 0.2(5)
B1 C1 C6 C5 177.3(3)
C6 C5 C9 C14 74.6(5)
C4 C5 C9 C14 -104.3(4)
C6 C5 C9 C10 -98.8(4)
C4 C5 C9 C10 82.3(5)
C14 C9 C10 C11 1.6(5)
C5 C9 C10 C11 175.0(3)
C14 C9 C10 C15 -177.1(3)
C5 C9 C10 C15 -3.7(5)
C9 C10 C11 C12 -2.7(5)
C15 C10 C11 C12 176.0(3)
C10 C11 C12 C13 2.4(5)
C10 C11 C12 C16 -176.6(3)
C11 C12 C13 C14 -1.0(5)
C16 C12 C13 C14 178.0(3)
C11 C12 C13 C17 -174.3(3)
C16 C12 C13 C17 4.7(5)
C10 C9 C14 C13 -0.3(5)
C5 C9 C14 C13 -173.8(3)
C12 C13 C14 C9 0.0(5)
C17 C13 C14 C9 173.4(3)
C14 C13 C17 C22 -90.1(4)
C12 C13 C17 C22 83.2(4)
C14 C13 C17 C18 90.1(4)
C12 C13 C17 C18 -96.6(4)
C22 C17 C18 C19 1.2(5)
C13 C17 C18 C19 -179.0(3)
C22 C17 C18 C23 -177.2(3)
C13 C17 C18 C23 2.6(5)
C17 C18 C19 C20 -1.1(5)
C23 C18 C19 C20 177.3(3)
C18 C19 C20 C21 0.2(5)
C18 C19 C20 C24 -179.2(3)
C19 C20 C21 C22 0.5(5)
C24 C20 C21 C22 180.0(3)
C19 C20 C21 B2 -179.3(3)
C24 C20 C21 B2 0.2(5)
C18 C17 C22 C21 -0.5(5)
C13 C17 C22 C21 179.7(3)
C20 C21 C22 C17 -0.4(5)
B2 C21 C22 C17 179.4(3)
O2 C25 C26 O1 -30.1(3)
C28 C25 C26 O1 83.8(3)
C27 C25 C26 O1 -147.0(3)
O2 C25 C26 C30 -147.9(3)
C28 C25 C26 C30 -34.0(4)
C27 C25 C26 C30 95.1(4)
O2 C25 C26 C29 83.8(3)
C28 C25 C26 C29 -162.3(3)
C27 C25 C26 C29 -33.2(4)
O3 C31 C32 O4 29.6(3)
C33 C31 C32 O4 -84.5(4)
C34 C31 C32 O4 146.9(3)
O3 C31 C32 C36 147.8(3)
C33 C31 C32 C36 33.6(5)
C34 C31 C32 C36 -94.9(4)
O3 C31 C32 C35 -84.4(4)
C33 C31 C32 C35 161.5(3)
C34 C31 C32 C35 32.9(5)
C30 C26 O1 B1 147.1(3)
C29 C26 O1 B1 -94.1(3)
C25 C26 O1 B1 25.3(3)
C28 C25 O2 B1 -95.1(3)
C27 C25 O2 B1 146.3(3)
C26 C25 O2 B1 24.5(3)
C33 C31 O3 B2 94.2(4)
C34 C31 O3 B2 -146.9(3)
C32 C31 O3 B2 -25.0(4)
C36 C32 O4 B2 -146.9(3)
C35 C32 O4 B2 94.6(4)
C31 C32 O4 B2 -24.3(4)
C26 O1 B1 O2 -10.9(4)
C26 O1 B1 C1 169.1(3)
C25 O2 B1 O1 -9.6(4)
C25 O2 B1 C1 170.4(3)
C6 C1 B1 O1 169.9(3)
C2 C1 B1 O1 -13.3(6)
C6 C1 B1 O2 -10.2(5)
C2 C1 B1 O2 166.7(3)
C32 O4 B2 O3 9.7(4)
C32 O4 B2 C21 -170.1(3)
C31 O3 B2 O4 10.8(4)
C31 O3 B2 C21 -169.4(3)
C22 C21 B2 O4 -175.4(3)
C20 C21 B2 O4 4.4(6)
C22 C21 B2 O3 4.8(5)
C20 C21 B2 O3 -175.4(3)
